data_7251800
loop_
_publ_author_name
'Abulkhaev, Jacob U.'
'Semenov, Artem V.'
'Ivanov, Daniil M.'
'Ignatov, Eugene V.'
'Baykov, Sergey V.'
'Bokach, Nadezhda A.'

_publ_section_title
;
 Palladium(ii) complexes of 5-acetylmethyl-1,2,4-oxadiazole: versatile
 ditopic acceptors for halogen bonding
;
_journal_issue 15
_journal_name_full CrystEngComm
_journal_page_first 2443
_journal_page_last 2454
_journal_paper_doi 10.1039/D6CE00085A
_journal_volume 28
_journal_year 2026
_chemical_formula_moiety 'C6 F3 I3, C12 H14 N4 O4 Pd'
_chemical_formula_sum 'C18 H14 F3 I3 N4 O4 Pd'
_chemical_formula_weight 894.43
_space_group_crystal_system monoclinic
_space_group_IT_number 15
_space_group_name_Hall '-C 2yc'
_space_group_name_H-M_alt 'C 1 2/c 1'
_atom_sites_solution_hydrogens geom
_audit_creation_date 2025-12-17
_audit_creation_method
;
Olex2 1.5
(compiled 2025.07.13 svn.rb7424aed for OlexSys, GUI svn.r7314)
;
_audit_update_record
;
2026-01-16 deposited with the CCDC.	2026-03-13 downloaded from the CCDC.
;
_cell_angle_alpha 90
_cell_angle_beta 90.086(2)
_cell_angle_gamma 90
_cell_formula_units_Z 4
_cell_length_a 4.27490(10)
_cell_length_b 17.9506(4)
_cell_length_c 30.5282(8)
_cell_measurement_reflns_used 5741
_cell_measurement_temperature 100.0(3)
_cell_measurement_theta_max 79.4130
_cell_measurement_theta_min 2.8990
_cell_volume 2342.64(10)
_computing_cell_refinement 'CrysAlisPro 1.171.43.136a (Rigaku OD, 2024)'
_computing_data_collection 'CrysAlisPro system (CCD 43.136a 64-bit (release 23-08-2024))'
_computing_data_reduction 'CrysAlisPro 1.171.43.136a (Rigaku OD, 2024)'
_computing_molecular_graphics 'Olex2 1.5 (Dolomanov et al., 2009)'
_computing_publication_material 'Olex2 1.5 (Dolomanov et al., 2009)'
_computing_structure_refinement 'SHELXL 2018/3 (Sheldrick, 2015)'
_computing_structure_solution 'SHELXT 2018/2 (Sheldrick, 2018)'
_diffrn_ambient_environment N~2~
_diffrn_ambient_temperature 100.0(3)
_diffrn_detector 'Hybrid Pixel Array Detector'
_diffrn_detector_area_resol_mean 10.0000
_diffrn_detector_type HyPix
_diffrn_measured_fraction_theta_full 0.978
_diffrn_measured_fraction_theta_max 0.978
_diffrn_measurement_details
;
List of Runs (angles in degrees, time in seconds):

  # Type    Start    End  Width  t~exp~   \w     \q     \k     \f   Frames
#--------------------------------------------------------------------------
  1  \w     42.00  67.00   0.50    1.00    --  113.25 -61.00-180.00   50
  2  \w     43.00  70.00   0.50    1.00    --  113.25 -61.00 -90.00   54
  3  \w     45.00  70.00   0.50    1.00    --  113.25 -61.00  90.00   50
  4  \w     13.00  93.00   0.50    0.25    --   47.39-125.00 120.00  160
  5  \w    -27.00  26.00   0.50    0.25    --   47.39 -19.00   0.00  106
  6  \w    -64.00  25.00   0.50    0.25    --  -47.39  62.00 117.00  178
  7  \w    -64.00  25.00   0.50    0.25    --  -47.39  62.00 117.00  178
  8  \w   -100.00 -39.00   0.50    1.00    -- -106.00  77.00   0.00  122
  9  \w    -73.00 -33.00   0.50    1.00    -- -106.00  62.00 117.00   80
 10  \w   -106.00 -70.00   0.50    1.00    -- -106.00  77.00   0.00   72
 11  \w    -67.00 -37.00   0.50    1.00    -- -106.00  61.00  90.00   60
 12  \w   -103.00 -76.00   0.50    1.00    -- -106.00  77.00 -60.00   54
 13  \w    -71.00 -33.00   0.50    1.00    -- -106.00  77.00 -60.00   76
 14  \w    -26.00  28.00   0.50    0.25    --  -47.39  19.00-150.00  108
 15  \w   -177.00 -85.00   0.50    1.00    -- -106.00-102.00-109.00  184
 16  \w   -177.00 -88.00   0.50    1.00    -- -106.00 -64.00 128.00  178
 17  \w   -177.00 -88.00   0.50    1.00    -- -106.00 -64.00 128.00  178
 18  \w     81.00 107.00   0.50    0.25    --   47.39  19.00 -90.00   52
 19  \w    -19.00   7.00   0.50    0.25    --   47.39 -19.00 -30.00   52
 20  \w    -76.00 -39.00   0.50    1.00    -- -106.00  77.00-150.00   74
 21  \w   -124.00 -94.00   0.50    1.00    -- -106.00 -45.00  90.00   60
 22  \w    -71.00 -46.00   0.50    1.00    -- -106.00  61.00  30.00   50
 23  \w   -106.00 -80.00   0.50    1.00    -- -106.00  77.00-150.00   52
 24  \w   -171.00-146.00   0.50    1.00    -- -106.00 -45.00  90.00   50
 25  \w     42.00  67.00   0.50    1.00    --  113.25 -61.00 120.00   50
 26  \w     85.00 134.00   0.50    1.00    --  113.25 102.00  -5.00   98
 27  \w     99.00 137.00   0.50    1.00    --  113.25  61.00-180.00   76
 28  \w    138.00 164.00   0.50    1.00    --  113.25 102.00  -5.00   52
 29  \w     42.00  67.00   0.50    1.00    --  113.25 -61.00-150.00   50
 30  \w    110.00 177.00   0.50    1.00    --  113.25  45.00 150.00  134
;
_diffrn_measurement_device 'four-circle diffractometer'
_diffrn_measurement_device_type 'XtaLAB Synergy, Single source at home/near, HyPix'
_diffrn_measurement_method '\w scans'
_diffrn_orient_matrix_type 'CrysAlisPro convention (1999,Acta A55,543-557)'
_diffrn_orient_matrix_UB_11 -0.1720574000
_diffrn_orient_matrix_UB_12 0.0441080000
_diffrn_orient_matrix_UB_13 0.0358919000
_diffrn_orient_matrix_UB_21 -0.1984840000
_diffrn_orient_matrix_UB_22 -0.0693346000
_diffrn_orient_matrix_UB_23 0.0107572000
_diffrn_orient_matrix_UB_31 0.2467391000
_diffrn_orient_matrix_UB_32 -0.0247943000
_diffrn_orient_matrix_UB_33 0.0337885000
_diffrn_radiation_monochromator mirror
_diffrn_radiation_probe x-ray
_diffrn_radiation_type 'Cu K\a'
_diffrn_radiation_wavelength 1.54184
_diffrn_reflns_av_R_equivalents 0.0841
_diffrn_reflns_av_unetI/netI 0.0618
_diffrn_reflns_Laue_measured_fraction_full 0.978
_diffrn_reflns_Laue_measured_fraction_max 0.978
_diffrn_reflns_limit_h_max 5
_diffrn_reflns_limit_h_min -4
_diffrn_reflns_limit_k_max 21
_diffrn_reflns_limit_k_min -21
_diffrn_reflns_limit_l_max 36
_diffrn_reflns_limit_l_min -34
_diffrn_reflns_number 9146
_diffrn_reflns_point_group_measured_fraction_full 0.978
_diffrn_reflns_point_group_measured_fraction_max 0.978
_diffrn_reflns_theta_full 67.467
_diffrn_reflns_theta_max 67.467
_diffrn_reflns_theta_min 2.895
_diffrn_source 'micro-focus sealed X-ray tube'
_diffrn_source_type 'PhotonJet (Cu) X-ray Source'
_exptl_absorpt_coefficient_mu 37.962
_exptl_absorpt_correction_T_max 1.00000
_exptl_absorpt_correction_T_min 0.33949
_exptl_absorpt_correction_type multi-scan
_exptl_absorpt_process_details
;
CrysAlisPro 1.171.43.136a (Rigaku Oxford Diffraction, 2024)
Empirical absorption correction using spherical harmonics,
implemented in SCALE3 ABSPACK scaling algorithm.
;
_exptl_crystal_colour 'clear orange'
_exptl_crystal_colour_lustre clear
_exptl_crystal_colour_primary orange
_exptl_crystal_density_diffrn 2.536
_exptl_crystal_description prism
_exptl_crystal_F_000 1656
_exptl_crystal_recrystallization_method 'Re-crystallisation from solvent: 1,2-dichloroethane'
_exptl_crystal_size_max 0.13
_exptl_crystal_size_mid 0.09
_exptl_crystal_size_min 0.06
_refine_diff_density_max 1.894
_refine_diff_density_min -1.602
_refine_diff_density_rms 0.240
_refine_ls_extinction_method none
_refine_ls_goodness_of_fit_ref 1.061
_refine_ls_hydrogen_treatment constr
_refine_ls_matrix_type full
_refine_ls_number_parameters 155
_refine_ls_number_reflns 2057
_refine_ls_number_restraints 0
_refine_ls_restrained_S_all 1.061
_refine_ls_R_factor_all 0.0602
_refine_ls_R_factor_gt 0.0440
_refine_ls_shift/su_max 0.001
_refine_ls_shift/su_mean 0.000
_refine_ls_structure_factor_coef Fsqd
_refine_ls_weighting_details 'w=1/[\s^2^(Fo^2^)+(0.0801P)^2^+9.7142P] where P=(Fo^2^+2Fc^2^)/3'
_refine_ls_weighting_scheme calc
_refine_ls_wR_factor_gt 0.1170
_refine_ls_wR_factor_ref 0.1249
_reflns_Friedel_coverage 0.000
_reflns_number_gt 1799
_reflns_number_total 2057
_reflns_threshold_expression 'I > 2\s(I)'
_cod_data_source_file d6ce00085a2.cif
_cod_data_source_block 096-097_cpii
_cod_depositor_comments 'Adding full bibliography for 7251800--7251802.cif.'
_cod_database_code 7251800
_shelx_shelxl_version_number 2018/3
_chemical_oxdiff_formula 'C H N O Pd '
_shelx_space_group_comment
;
The symmetry employed for this shelxl refinement is uniquely defined
by the following loop, which should always be used as a source of
symmetry information in preference to the above space-group names.
They are only intended as comments.
;
_shelx_estimated_absorpt_t_max 0.209
_shelx_estimated_absorpt_t_min 0.083
_reflns_odcompleteness_completeness 97.84
_reflns_odcompleteness_iscentric 1
_reflns_odcompleteness_theta 70.93
_olex2_refinement_description
;
1.a Aromatic/amide H refined with riding coordinates:
 C3(H3)
1.b Idealised Me refined as rotating group:
 C6(H6A,H6B,H6C), C1(H1A,H1B,H1C)
;
_olex2_submission_special_instructions 'No special instructions were received'
_oxdiff_exptl_absorpt_empirical_details
;
Empirical correction (ABSPACK) includes:
- Absorption correction using spherical harmonics
- Frame scaling
;
_oxdiff_exptl_absorpt_empirical_full_max 2.635
_oxdiff_exptl_absorpt_empirical_full_min 0.436

loop_
_space_group_symop_operation_xyz
'x, y, z'
'-x, y, -z+1/2'
'x+1/2, y+1/2, z'
'-x+1/2, y+1/2, -z+1/2'
'-x, -y, -z'
'x, -y, z-1/2'
'-x+1/2, -y+1/2, -z'
'x+1/2, -y+1/2, z-1/2'

loop_
_atom_site_label
_atom_site_type_symbol
_atom_site_fract_x
_atom_site_fract_y
_atom_site_fract_z
_atom_site_U_iso_or_equiv
_atom_site_adp_type
_atom_site_occupancy
_atom_site_site_symmetry_order
_atom_site_calc_flag
_atom_site_refinement_flags_posn
_atom_site_refinement_flags_adp
_atom_site_refinement_flags_occupancy
_atom_site_disorder_assembly
_atom_site_disorder_group
I1S I 0.61894(12) 0.43597(3) 0.66667(2) 0.0224(2) Uani 1 1 d . . . . .
Pd1 Pd -0.250000 0.250000 0.500000 0.0200(2) Uani 1 2 d S . P . .
I2S I 1.000000 0.72814(4) 0.750000 0.0381(3) Uani 1 2 d S T P . .
F1S F 1.000000 0.3836(3) 0.750000 0.0249(14) Uani 1 2 d S T P . .
F2S F 0.6883(12) 0.6092(3) 0.68700(14) 0.0285(11) Uani 1 1 d . . . . .
O1 O -0.2227(16) 0.3191(3) 0.44975(19) 0.0330(14) Uani 1 1 d . . . . .
O2 O 0.3485(16) 0.4107(4) 0.5495(2) 0.0338(14) Uani 1 1 d . . . . .
N1 N 0.0285(18) 0.3163(4) 0.5372(2) 0.0249(15) Uani 1 1 d . . . . .
N2 N 0.337(2) 0.3662(4) 0.5883(2) 0.0351(18) Uani 1 1 d . . . . .
C3S C 1.000000 0.6116(6) 0.750000 0.025(2) Uani 1 2 d S T P . .
C2S C 0.8458(19) 0.5719(4) 0.7183(3) 0.0210(17) Uani 1 1 d . . . . .
C1S C 0.8368(19) 0.4939(4) 0.7170(2) 0.0200(16) Uani 1 1 d . . . . .
C4 C 0.154(2) 0.3778(5) 0.5200(3) 0.0289(19) Uani 1 1 d . . . . .
C2 C -0.072(2) 0.3815(4) 0.4475(3) 0.0280(19) Uani 1 1 d . . . . .
C6 C 0.078(2) 0.2568(5) 0.6139(3) 0.0299(19) Uani 1 1 d . . . . .
H6A H -0.173807 0.257507 0.620406 0.045 Uiso 1 1 calc R U . . .
H6B H 0.205249 0.270720 0.644007 0.045 Uiso 1 1 calc R U . . .
H6C H 0.147370 0.201149 0.602862 0.045 Uiso 1 1 calc R U . . .
C4S C 1.000000 0.4589(6) 0.750000 0.026(3) Uani 1 2 d S T P . .
C5 C 0.153(2) 0.3123(4) 0.5794(3) 0.0289(19) Uani 1 1 d . . . . .
C3 C 0.112(2) 0.4109(5) 0.4793(3) 0.0295(19) Uani 1 1 d . . . . .
H3 H 0.232415 0.462871 0.472656 0.035 Uiso 1 1 calc R U . . .
C1 C -0.127(3) 0.4234(6) 0.4057(3) 0.040(2) Uani 1 1 d . . . . .
H1A H -0.078983 0.386898 0.377783 0.059 Uiso 1 1 calc R U . . .
H1B H 0.028268 0.471844 0.404464 0.059 Uiso 1 1 calc R U . . .
H1C H -0.370881 0.442046 0.404345 0.059 Uiso 1 1 calc R U . . .

loop_
_atom_site_aniso_label
_atom_site_aniso_U_11
_atom_site_aniso_U_22
_atom_site_aniso_U_33
_atom_site_aniso_U_23
_atom_site_aniso_U_13
_atom_site_aniso_U_12
I1S 0.0293(3) 0.0197(3) 0.0181(3) -0.00120(15) -0.0017(2) -0.00080(17)
Pd1 0.0287(5) 0.0159(4) 0.0153(4) -0.0001(3) -0.0001(3) 0.0015(3)
I2S 0.0523(6) 0.0144(4) 0.0476(5) 0.000 -0.0121(4) 0.000
F1S 0.041(4) 0.009(3) 0.025(3) 0.000 -0.001(3) 0.000
F2S 0.041(3) 0.021(2) 0.023(2) 0.0054(17) -0.007(2) 0.004(2)
O1 0.048(4) 0.026(3) 0.025(3) 0.002(2) 0.004(3) -0.003(3)
O2 0.039(4) 0.032(3) 0.030(3) -0.003(3) -0.005(3) -0.008(3)
N1 0.032(4) 0.023(3) 0.019(3) -0.004(2) -0.005(3) 0.006(3)
N2 0.047(5) 0.033(4) 0.025(4) -0.001(3) 0.003(3) 0.000(3)
C3S 0.032(7) 0.011(5) 0.031(6) 0.000 -0.004(5) 0.000
C2S 0.024(4) 0.016(4) 0.023(4) 0.002(3) 0.001(3) 0.001(3)
C1S 0.024(4) 0.017(4) 0.019(4) -0.004(3) 0.001(3) 0.002(3)
C4 0.030(5) 0.026(4) 0.031(5) -0.003(3) 0.001(4) 0.001(3)
C2 0.043(5) 0.020(4) 0.021(4) 0.001(3) 0.002(4) 0.004(3)
C6 0.039(5) 0.034(5) 0.017(4) 0.002(3) -0.009(4) -0.001(4)
C4S 0.041(7) 0.018(5) 0.020(6) 0.000 0.012(5) 0.000
C5 0.041(5) 0.018(4) 0.028(4) -0.008(3) 0.000(4) 0.005(3)
C3 0.039(5) 0.022(4) 0.028(4) 0.001(3) -0.003(4) 0.002(4)
C1 0.057(7) 0.036(5) 0.026(5) 0.011(4) 0.006(5) 0.006(4)

loop_
_atom_type_symbol
_atom_type_description
_atom_type_scat_dispersion_real
_atom_type_scat_dispersion_imag
_atom_type_scat_source
C C 0.0181 0.0091 'International Tables Vol C Tables 4.2.6.8 and 6.1.1.4'
H H 0.0000 0.0000 'International Tables Vol C Tables 4.2.6.8 and 6.1.1.4'
F F 0.0727 0.0534 'International Tables Vol C Tables 4.2.6.8 and 6.1.1.4'
I I -0.3257 6.8362 'International Tables Vol C Tables 4.2.6.8 and 6.1.1.4'
N N 0.0311 0.0180 'International Tables Vol C Tables 4.2.6.8 and 6.1.1.4'
O O 0.0492 0.0322 'International Tables Vol C Tables 4.2.6.8 and 6.1.1.4'
Pd Pd 0.1215 3.9337 'International Tables Vol C Tables 4.2.6.8 and 6.1.1.4'

loop_
_geom_angle_atom_site_label_1
_geom_angle_atom_site_label_2
_geom_angle_atom_site_label_3
_geom_angle
_geom_angle_site_symmetry_1
_geom_angle_site_symmetry_3
_geom_angle_publ_flag
O1 Pd1 O1 180.0 . 7_456 ?
O1 Pd1 N1 91.8(3) 7_456 7_456 ?
O1 Pd1 N1 91.8(3) . . ?
O1 Pd1 N1 88.2(3) . 7_456 ?
O1 Pd1 N1 88.2(3) 7_456 . ?
N1 Pd1 N1 180.0 7_456 . ?
C2 O1 Pd1 127.9(6) . . ?
C4 O2 N2 106.5(7) . . ?
C4 N1 Pd1 120.0(6) . . ?
C4 N1 C5 104.7(7) . . ?
C5 N1 Pd1 135.2(6) . . ?
C5 N2 O2 105.8(7) . . ?
C2S C3S I2S 121.4(5) . . ?
C2S C3S I2S 121.4(5) 2_756 . ?
C2S C3S C2S 117.3(10) . 2_756 ?
F2S C2S C3S 118.9(7) . . ?
F2S C2S C1S 117.5(7) . . ?
C3S C2S C1S 123.7(8) . . ?
C2S C1S I1S 122.4(6) . . ?
C4S C1S I1S 122.6(6) . . ?
C4S C1S C2S 114.9(7) . . ?
O2 C4 C3 119.0(8) . . ?
N1 C4 O2 110.0(7) . . ?
N1 C4 C3 130.9(8) . . ?
O1 C2 C3 125.9(8) . . ?
O1 C2 C1 113.7(8) . . ?
C3 C2 C1 120.3(8) . . ?
H6A C6 H6B 109.5 . . ?
H6A C6 H6C 109.5 . . ?
H6B C6 H6C 109.5 . . ?
C5 C6 H6A 109.5 . . ?
C5 C6 H6B 109.5 . . ?
C5 C6 H6C 109.5 . . ?
F1S C4S C1S 117.2(5) . . ?
F1S C4S C1S 117.2(5) . 2_756 ?
C1S C4S C1S 125.7(10) . 2_756 ?
N1 C5 C6 127.3(8) . . ?
N2 C5 N1 113.0(8) . . ?
N2 C5 C6 119.5(8) . . ?
C4 C3 H3 118.4 . . ?
C2 C3 C4 123.2(8) . . ?
C2 C3 H3 118.4 . . ?
C2 C1 H1A 109.5 . . ?
C2 C1 H1B 109.5 . . ?
C2 C1 H1C 109.5 . . ?
H1A C1 H1B 109.5 . . ?
H1A C1 H1C 109.5 . . ?
H1B C1 H1C 109.5 . . ?

loop_
_geom_bond_atom_site_label_1
_geom_bond_atom_site_label_2
_geom_bond_distance
_geom_bond_site_symmetry_2
_geom_bond_publ_flag
I1S C1S 2.074(8) . ?
Pd1 O1 1.976(6) 7_456 ?
Pd1 O1 1.976(6) . ?
Pd1 N1 2.030(7) . ?
Pd1 N1 2.030(7) 7_456 ?
I2S C3S 2.091(11) . ?
F1S C4S 1.352(13) . ?
F2S C2S 1.346(9) . ?
O1 C2 1.295(11) . ?
O2 N2 1.428(10) . ?
O2 C4 1.362(11) . ?
N1 C4 1.335(11) . ?
N1 C5 1.395(11) . ?
N2 C5 1.273(13) . ?
C3S C2S 1.370(10) 2_756 ?
C3S C2S 1.370(10) . ?
C2S C1S 1.402(10) . ?
C1S C4S 1.378(10) . ?
C4 C3 1.387(12) . ?
C2 C3 1.356(14) . ?
C2 C1 1.499(12) . ?
C6 H6A 1.0950 . ?
C6 H6B 1.0950 . ?
C6 H6C 1.0950 . ?
C6 C5 1.487(12) . ?
C3 H3 1.0850 . ?
C1 H1A 1.0950 . ?
C1 H1B 1.0950 . ?
C1 H1C 1.0950 . ?

loop_
_geom_torsion_atom_site_label_1
_geom_torsion_atom_site_label_2
_geom_torsion_atom_site_label_3
_geom_torsion_atom_site_label_4
_geom_torsion
_geom_torsion_site_symmetry_1
_geom_torsion_site_symmetry_2
_geom_torsion_site_symmetry_3
_geom_torsion_site_symmetry_4
_geom_torsion_publ_flag
I1S C1S C4S F1S -3.5(6) . . . . ?
I1S C1S C4S C1S 176.5(6) . . . 2_756 ?
Pd1 O1 C2 C3 3.2(13) . . . . ?
Pd1 O1 C2 C1 -174.4(6) . . . . ?
Pd1 N1 C4 O2 -175.7(5) . . . . ?
Pd1 N1 C4 C3 5.5(13) . . . . ?
Pd1 N1 C5 N2 175.7(6) . . . . ?
Pd1 N1 C5 C6 -8.7(14) . . . . ?
I2S C3S C2S F2S -0.8(8) . . . . ?
I2S C3S C2S C1S -179.6(6) . . . . ?
F2S C2S C1S I1S 4.3(10) . . . . ?
F2S C2S C1S C4S -179.5(6) . . . . ?
O1 C2 C3 C4 -2.4(15) . . . . ?
O2 N2 C5 N1 -1.3(10) . . . . ?
O2 N2 C5 C6 -177.3(8) . . . . ?
O2 C4 C3 C2 178.7(9) . . . . ?
N1 C4 C3 C2 -2.6(16) . . . . ?
N2 O2 C4 N1 -1.0(9) . . . . ?
N2 O2 C4 C3 178.0(8) . . . . ?
C3S C2S C1S I1S -176.9(5) . . . . ?
C3S C2S C1S C4S -0.7(10) . . . . ?
C2S C3S C2S F2S 179.2(8) 2_756 . . . ?
C2S C3S C2S C1S 0.4(6) 2_756 . . . ?
C2S C1S C4S F1S -179.7(5) . . . . ?
C2S C1S C4S C1S 0.3(5) . . . 2_756 ?
C4 O2 N2 C5 1.4(9) . . . . ?
C4 N1 C5 N2 0.7(10) . . . . ?
C4 N1 C5 C6 176.3(9) . . . . ?
C5 N1 C4 O2 0.2(9) . . . . ?
C5 N1 C4 C3 -178.6(9) . . . . ?
C1 C2 C3 C4 175.1(9) . . . . ?
